data_1512752
loop_
_publ_author_name
'Alexander S. Belov'
'Irina G. Belaya'
'Valentin V. Novikov'
'Zoya A. Starikova'
'Ernest V. Polshin'
'Alexander V. Dolganov'
'Ekaterina G. Lebed'

_publ_section_title
;
 Structure, spectral and electrochemical properties of the
 2,6-di-tert-butylphenol-functionalized iron and cobalt(II)
 clathrochelates and their phenylsulfide analogs
;
_journal_name_full
;
Inorganica Chimica Acta
;
_journal_page_first 269
_journal_page_last 281
_journal_paper_doi 10.1016/j.ica.2012.08.014
_journal_volume 394
_journal_year 2013
_chemical_formula_moiety 'C42 H30 B2 F2 Fe N6 O6 S2, 4(C6 H6)'
_chemical_formula_sum 'C66 H54 B2 F2 Fe N6 O6 S2'
_chemical_formula_weight 1206.74
_space_group_IT_number 2
_symmetry_cell_setting triclinic
_symmetry_space_group_name_Hall '-P 1'
_symmetry_space_group_name_H-M 'P -1'
_atom_sites_solution_hydrogens geom
_atom_sites_solution_primary direct
_atom_sites_solution_secondary difmap
_cell_angle_alpha 102.485(4)
_cell_angle_beta 94.611(4)
_cell_angle_gamma 117.329(4)
_cell_formula_units_Z 2
_cell_length_a 12.298(3)
_cell_length_b 13.410(3)
_cell_length_c 20.975(4)
_cell_measurement_reflns_used 500
_cell_measurement_temperature 120(2)
_cell_measurement_theta_max 29
_cell_measurement_theta_min 3
_cell_volume 2935.3(11)
_computing_cell_refinement 'SAINTPlus (Bruker, 1998a)'
_computing_data_collection 'SMART (Bruker, 1998b)'
_computing_data_reduction 'SAINTPlus (Bruker, 1998a)'
_computing_molecular_graphics 'SHELXTL ver. 5.1 (Sheldrick, 1998b)'
_computing_publication_material 'SHELXTL ver. 5.1 (Sheldrick, 1998b)'
_computing_structure_refinement 'SHELXTL ver. 5.1 (Sheldrick, 1998b)'
_computing_structure_solution 'SHELXTL ver. 5.1 (Sheldrick, 1998b)'
_diffrn_ambient_temperature 120(2)
_diffrn_measured_fraction_theta_full 0.987
_diffrn_measured_fraction_theta_max 0.987
_diffrn_measurement_device_type 'Bruker SMART 1000 CCD area detector'
_diffrn_measurement_method 'phi and omega scans'
_diffrn_radiation_monochromator graphite
_diffrn_radiation_source 'fine-focus sealed tube'
_diffrn_radiation_type MoK\a
_diffrn_radiation_wavelength 0.71073
_diffrn_reflns_av_R_equivalents 0.0973
_diffrn_reflns_av_sigmaI/netI 0.2068
_diffrn_reflns_limit_h_max 16
_diffrn_reflns_limit_h_min -16
_diffrn_reflns_limit_k_max 18
_diffrn_reflns_limit_k_min -18
_diffrn_reflns_limit_l_max 28
_diffrn_reflns_limit_l_min -28
_diffrn_reflns_number 32312
_diffrn_reflns_theta_full 29.00
_diffrn_reflns_theta_max 29.00
_diffrn_reflns_theta_min 1.91
_exptl_absorpt_coefficient_mu 0.394
_exptl_absorpt_correction_T_max 0.944
_exptl_absorpt_correction_T_min 0.915
_exptl_absorpt_correction_type multi-scan
_exptl_absorpt_process_details 'SADABS (Sheldrick, 1998a)'
_exptl_crystal_colour red
_exptl_crystal_density_diffrn 1.365
_exptl_crystal_density_method 'not measured'
_exptl_crystal_description plate
_exptl_crystal_F_000 1252
_exptl_crystal_size_max 0.30
_exptl_crystal_size_mid 0.18
_exptl_crystal_size_min 0.15
_refine_diff_density_max 0.820
_refine_diff_density_min -0.556
_refine_diff_density_rms 0.083
_refine_ls_extinction_method none
_refine_ls_goodness_of_fit_ref 1.012
_refine_ls_hydrogen_treatment constr
_refine_ls_matrix_type full
_refine_ls_number_parameters 646
_refine_ls_number_reflns 15407
_refine_ls_number_restraints 0
_refine_ls_restrained_S_all 1.012
_refine_ls_R_factor_all 0.2472
_refine_ls_R_factor_gt 0.0781
_refine_ls_shift/su_max 0.001
_refine_ls_shift/su_mean 0.000
_refine_ls_structure_factor_coef Fsqd
_refine_ls_weighting_details 'calc w=1/[\s^2^(Fo^2^)+(0.0010P)^2^] where P=(Fo^2^+2Fc^2^)/3'
_refine_ls_weighting_scheme calc
_refine_ls_wR_factor_gt 0.0946
_refine_ls_wR_factor_ref 0.1151
_reflns_number_gt 4922
_reflns_number_total 15407
_reflns_threshold_expression I>2\s(I)
_cod_data_source_file ICA-2013-394-269-281-3.cif
_cod_data_source_block fin
_cod_original_cell_volume 2935.4(10)
_cod_database_code 1512752

loop_
_symmetry_equiv_pos_as_xyz
'x, y, z'
'-x, -y, -z'

loop_
_atom_site_label
_atom_site_type_symbol
_atom_site_fract_x
_atom_site_fract_y
_atom_site_fract_z
_atom_site_U_iso_or_equiv
_atom_site_adp_type
_atom_site_occupancy
_atom_site_symmetry_multiplicity
_atom_site_calc_flag
_atom_site_refinement_flags
Fe1 Fe -0.09038(6) 0.06366(6) -0.27675(4) 0.02745(19) Uani 1 1 d .
F1 F 0.0302(2) -0.0928(2) -0.14565(13) 0.0355(7) Uani 1 1 d .
F2 F -0.2084(2) 0.2201(2) -0.40820(12) 0.0317(7) Uani 1 1 d .
S1 S 0.31874(12) 0.18293(11) -0.24807(7) 0.0391(4) Uani 1 1 d .
S2 S 0.23001(11) 0.29432(11) -0.35627(6) 0.0379(4) Uani 1 1 d .
B1 B -0.0083(5) -0.0455(5) -0.1863(3) 0.0275(14) Uani 1 1 d .
B2 B -0.1722(5) 0.1724(5) -0.3672(3) 0.0243(14) Uani 1 1 d .
O1 O 0.1054(3) 0.0564(2) -0.19474(15) 0.0323(8) Uani 1 1 d .
O2 O -0.0546(3) 0.1754(2) -0.38280(15) 0.0308(8) Uani 1 1 d .
O3 O -0.0881(3) -0.0002(2) -0.15410(15) 0.0319(8) Uani 1 1 d .
O4 O -0.1500(3) 0.2416(2) -0.29707(15) 0.0269(8) Uani 1 1 d .
O5 O -0.0799(3) -0.1350(2) -0.25022(15) 0.0286(8) Uani 1 1 d .
O6 O -0.2734(3) 0.0487(2) -0.37888(15) 0.0298(8) Uani 1 1 d .
N1 N 0.0758(3) 0.1003(3) -0.24188(19) 0.0281(10) Uani 1 1 d .
N2 N -0.0023(3) 0.1393(3) -0.33928(18) 0.0290(10) Uani 1 1 d .
N3 N -0.1161(3) 0.0643(3) -0.18802(19) 0.0295(10) Uani 1 1 d .
N4 N -0.1243(3) 0.1924(3) -0.25214(19) 0.0251(9) Uani 1 1 d .
N5 N -0.1388(3) -0.0983(3) -0.28971(18) 0.0262(10) Uani 1 1 d .
N6 N -0.2427(3) -0.0105(3) -0.34210(18) 0.0261(10) Uani 1 1 d .
C1 C 0.1636(4) 0.1533(4) -0.2739(2) 0.0293(12) Uani 1 1 d .
C2 C 0.1213(4) 0.1852(4) -0.3264(2) 0.0259(12) Uani 1 1 d .
C3 C -0.1320(4) 0.1474(4) -0.1518(2) 0.0276(12) Uani 1 1 d .
C4 C -0.1530(4) 0.2145(4) -0.1935(2) 0.0253(12) Uani 1 1 d .
C5 C -0.2542(4) -0.1751(4) -0.3234(2) 0.0254(12) Uani 1 1 d .
C6 C -0.3078(4) -0.1252(4) -0.3618(2) 0.0236(11) Uani 1 1 d .
C7 C 0.3452(3) 0.1203(3) -0.32397(13) 0.0358(13) Uani 1 1 d G
C8 C 0.2479(2) 0.0233(3) -0.37136(17) 0.0405(14) Uani 1 1 d G
H8A H 0.1680 -0.0118 -0.3624 0.049 Uiso 1 1 calc R
C9 C 0.2699(3) -0.0212(2) -0.43218(15) 0.0463(15) Uani 1 1 d G
H9A H 0.2048 -0.0861 -0.4639 0.056 Uiso 1 1 calc R
C10 C 0.3892(4) 0.0313(3) -0.44561(14) 0.0490(16) Uani 1 1 d G
H10A H 0.4040 0.0015 -0.4863 0.059 Uiso 1 1 calc R
C11 C 0.4865(2) 0.1283(3) -0.39822(19) 0.0443(15) Uani 1 1 d G
H11A H 0.5664 0.1634 -0.4072 0.053 Uiso 1 1 calc R
C12 C 0.4645(3) 0.1728(2) -0.33740(16) 0.0412(14) Uani 1 1 d G
H12A H 0.5296 0.2377 -0.3057 0.049 Uiso 1 1 calc R
C13 C 0.1669(3) 0.2636(3) -0.44015(12) 0.0299(12) Uani 1 1 d G
C14 C 0.1639(3) 0.3531(2) -0.46219(16) 0.0366(13) Uani 1 1 d G
H14A H 0.1927 0.4264 -0.4322 0.044 Uiso 1 1 calc R
C15 C 0.1177(3) 0.3330(3) -0.52910(18) 0.0431(14) Uani 1 1 d G
H15A H 0.1157 0.3928 -0.5439 0.052 Uiso 1 1 calc R
C16 C 0.0746(3) 0.2234(3) -0.57397(12) 0.0394(14) Uani 1 1 d G
H16A H 0.0438 0.2099 -0.6187 0.047 Uiso 1 1 calc R
C17 C 0.0777(3) 0.1340(2) -0.55192(15) 0.0396(14) Uani 1 1 d G
H17A H 0.0489 0.0607 -0.5819 0.048 Uiso 1 1 calc R
C18 C 0.1238(3) 0.1541(2) -0.48501(17) 0.0361(13) Uani 1 1 d G
H18A H 0.1259 0.0943 -0.4703 0.043 Uiso 1 1 calc R
C19 C -0.1209(3) 0.1775(3) -0.07942(12) 0.0280(12) Uani 1 1 d G
C20 C -0.0600(3) 0.2954(3) -0.04382(17) 0.0359(13) Uani 1 1 d G
H20A H -0.0310 0.3524 -0.0663 0.043 Uiso 1 1 calc R
C21 C -0.0423(3) 0.3283(2) 0.02536(17) 0.0472(15) Uani 1 1 d G
H21A H -0.0015 0.4072 0.0492 0.057 Uiso 1 1 calc R
C22 C -0.0855(3) 0.2432(4) 0.05895(12) 0.0561(17) Uani 1 1 d G
H22A H -0.0737 0.2652 0.1052 0.067 Uiso 1 1 calc R
C23 C -0.1465(3) 0.1252(3) 0.02335(17) 0.0444(15) Uani 1 1 d G
H23A H -0.1754 0.0683 0.0458 0.053 Uiso 1 1 calc R
C24 C -0.1641(3) 0.0924(2) -0.04583(17) 0.0385(14) Uani 1 1 d G
H24A H -0.2049 0.0134 -0.0696 0.046 Uiso 1 1 calc R
C25 C -0.2119(3) 0.2882(3) -0.17402(14) 0.0275(12) Uani 1 1 d G
C26 C -0.3163(3) 0.2445(2) -0.14553(15) 0.0369(13) Uani 1 1 d G
H26A H -0.3481 0.1702 -0.1395 0.044 Uiso 1 1 calc R
C27 C -0.3730(2) 0.3117(3) -0.12601(15) 0.0456(15) Uani 1 1 d G
H27A H -0.4429 0.2824 -0.1069 0.055 Uiso 1 1 calc R
C28 C -0.3255(3) 0.4227(3) -0.13498(16) 0.0469(15) Uani 1 1 d G
H28A H -0.3635 0.4676 -0.1219 0.056 Uiso 1 1 calc R
C29 C -0.2211(3) 0.4664(2) -0.16347(16) 0.0430(14) Uani 1 1 d G
H29A H -0.1893 0.5407 -0.1695 0.052 Uiso 1 1 calc R
C30 C -0.1643(2) 0.3992(3) -0.18300(14) 0.0354(13) Uani 1 1 d G
H30A H -0.0945 0.4285 -0.2021 0.042 Uiso 1 1 calc R
C31 C -0.3249(3) -0.2950(2) -0.31603(15) 0.0252(12) Uani 1 1 d G
C32 C -0.4420(3) -0.3269(2) -0.30054(15) 0.0316(13) Uani 1 1 d G
H32A H -0.4758 -0.2773 -0.2996 0.038 Uiso 1 1 calc R
C33 C -0.5086(2) -0.4329(3) -0.28642(14) 0.0389(14) Uani 1 1 d G
H33A H -0.5870 -0.4542 -0.2761 0.047 Uiso 1 1 calc R
C34 C -0.4581(3) -0.5070(2) -0.28778(15) 0.0412(14) Uani 1 1 d G
H34A H -0.5027 -0.5779 -0.2783 0.049 Uiso 1 1 calc R
C35 C -0.3410(3) -0.4751(2) -0.30326(15) 0.0357(13) Uani 1 1 d G
H35A H -0.3072 -0.5247 -0.3042 0.043 Uiso 1 1 calc R
C36 C -0.2744(2) -0.3691(3) -0.31739(14) 0.0314(12) Uani 1 1 d G
H36A H -0.1961 -0.3477 -0.3278 0.038 Uiso 1 1 calc R
C37 C -0.4176(2) -0.1981(2) -0.41670(13) 0.0260(12) Uani 1 1 d G
C38 C -0.5159(3) -0.1742(2) -0.42309(13) 0.0312(12) Uani 1 1 d G
H38A H -0.5113 -0.1092 -0.3933 0.037 Uiso 1 1 calc R
C39 C -0.6210(2) -0.2472(3) -0.47394(16) 0.0349(13) Uani 1 1 d G
H39A H -0.6867 -0.2311 -0.4782 0.042 Uiso 1 1 calc R
C40 C -0.6278(2) -0.3442(2) -0.51841(13) 0.0428(15) Uani 1 1 d G
H40A H -0.6981 -0.3930 -0.5524 0.051 Uiso 1 1 calc R
C41 C -0.5295(3) -0.3682(2) -0.51203(13) 0.0390(14) Uani 1 1 d G
H41A H -0.5341 -0.4331 -0.5418 0.047 Uiso 1 1 calc R
C42 C -0.4244(3) -0.2952(3) -0.46117(16) 0.0338(13) Uani 1 1 d G
H42A H -0.3586 -0.3112 -0.4569 0.041 Uiso 1 1 calc R
C1S C -0.4139(3) -0.3341(3) -0.0843(2) 0.0690(19) Uani 1 1 d G
H1SA H -0.4873 -0.3828 -0.1164 0.083 Uiso 1 1 calc R
C2S C -0.3017(4) -0.2738(4) -0.10377(16) 0.0581(18) Uani 1 1 d G
H2SA H -0.3001 -0.2822 -0.1488 0.070 Uiso 1 1 calc R
C3S C -0.1920(3) -0.2009(3) -0.0559(2) 0.0534(17) Uani 1 1 d G
H3SA H -0.1169 -0.1606 -0.0689 0.064 Uiso 1 1 calc R
C4S C -0.1944(3) -0.1884(3) 0.0114(2) 0.0615(18) Uani 1 1 d G
H4SA H -0.1209 -0.1397 0.0435 0.074 Uiso 1 1 calc R
C5S C -0.3065(4) -0.2487(4) 0.03089(16) 0.078(2) Uani 1 1 d G
H5SA H -0.3081 -0.2404 0.0759 0.093 Uiso 1 1 calc R
C6S C -0.4163(3) -0.3216(3) -0.0170(2) 0.0695(19) Uani 1 1 d G
H6SA H -0.4913 -0.3619 -0.0040 0.083 Uiso 1 1 calc R
C7S C 0.1602(3) -0.2910(3) -0.3450(2) 0.0629(19) Uani 1 1 d G
H7SA H 0.2281 -0.2260 -0.3507 0.075 Uiso 1 1 calc R
C8S C 0.1130(3) -0.4000(4) -0.39121(17) 0.072(2) Uani 1 1 d G
H8SA H 0.1492 -0.4080 -0.4279 0.086 Uiso 1 1 calc R
C9S C 0.0116(3) -0.4972(3) -0.38262(17) 0.0575(17) Uani 1 1 d G
H9SA H -0.0200 -0.5702 -0.4135 0.069 Uiso 1 1 calc R
C10S C -0.0426(3) -0.4854(3) -0.3278(2) 0.0487(15) Uani 1 1 d G
H10B H -0.1104 -0.5504 -0.3221 0.058 Uiso 1 1 calc R
C11S C 0.0047(3) -0.3764(4) -0.28159(15) 0.0498(16) Uani 1 1 d G
H11B H -0.0316 -0.3684 -0.2449 0.060 Uiso 1 1 calc R
C12S C 0.1061(3) -0.2791(3) -0.29018(18) 0.0568(17) Uani 1 1 d G
H12B H 0.1377 -0.2062 -0.2593 0.068 Uiso 1 1 calc R
C13S C -0.6189(3) -0.0133(3) -0.1528(3) 0.0618(19) Uani 1 1 d G
H13A H -0.6752 0.0147 -0.1473 0.074 Uiso 1 1 calc R
C14S C -0.5686(4) -0.0364(3) -0.09977(18) 0.068(2) Uani 1 1 d G
H14B H -0.5912 -0.0239 -0.0587 0.082 Uiso 1 1 calc R
C15S C -0.4845(3) -0.0782(3) -0.10804(18) 0.0601(18) Uani 1 1 d G
H15B H -0.4508 -0.0936 -0.0725 0.072 Uiso 1 1 calc R
C16S C -0.4507(3) -0.0968(3) -0.1694(2) 0.0569(17) Uani 1 1 d G
H16B H -0.3945 -0.1248 -0.1749 0.068 Uiso 1 1 calc R
C17S C -0.5011(4) -0.0737(3) -0.22243(16) 0.0555(17) Uani 1 1 d G
H17B H -0.4785 -0.0862 -0.2635 0.067 Uiso 1 1 calc R
C18S C -0.5851(3) -0.0319(3) -0.2142(2) 0.0601(18) Uani 1 1 d G
H18B H -0.6188 -0.0165 -0.2497 0.072 Uiso 1 1 calc R
C19S C 0.2385(4) -0.5016(6) -0.0732(2) 0.093(3) Uani 1 1 d G
H19A H 0.2498 -0.5149 -0.0321 0.112 Uiso 1 1 calc R
C20S C 0.2708(3) -0.3893(5) -0.0765(2) 0.118(4) Uani 1 1 d G
H20B H 0.3036 -0.3274 -0.0375 0.141 Uiso 1 1 calc R
C21S C 0.2540(4) -0.3694(3) -0.1379(4) 0.103(3) Uani 1 1 d G
H21B H 0.2756 -0.2942 -0.1401 0.123 Uiso 1 1 calc R
C22S C 0.2050(4) -0.4619(5) -0.1961(2) 0.0685(19) Uani 1 1 d G
H22B H 0.1937 -0.4486 -0.2373 0.082 Uiso 1 1 calc R
C23S C 0.1727(3) -0.5742(4) -0.1929(2) 0.068(2) Uani 1 1 d G
H23B H 0.1399 -0.6361 -0.2318 0.082 Uiso 1 1 calc R
C24S C 0.1895(4) -0.5941(3) -0.1314(3) 0.077(2) Uani 1 1 d G
H24B H 0.1679 -0.6693 -0.1292 0.093 Uiso 1 1 calc R

loop_
_atom_site_aniso_label
_atom_site_aniso_U_11
_atom_site_aniso_U_22
_atom_site_aniso_U_33
_atom_site_aniso_U_23
_atom_site_aniso_U_13
_atom_site_aniso_U_12
Fe1 0.0257(4) 0.0272(4) 0.0311(5) 0.0105(4) 0.0077(4) 0.0130(3)
F1 0.0338(17) 0.0352(17) 0.0411(19) 0.0161(14) 0.0041(14) 0.0181(14)
F2 0.0285(16) 0.0322(17) 0.0364(18) 0.0165(14) 0.0078(13) 0.0135(13)
S1 0.0256(8) 0.0477(9) 0.0410(9) 0.0127(7) 0.0064(7) 0.0157(7)
S2 0.0294(8) 0.0369(8) 0.0372(9) 0.0130(7) 0.0069(7) 0.0069(7)
B1 0.028(4) 0.029(4) 0.034(4) 0.017(3) 0.014(3) 0.016(3)
B2 0.015(3) 0.025(3) 0.039(4) 0.017(3) 0.011(3) 0.011(3)
O1 0.0178(19) 0.034(2) 0.038(2) 0.0167(18) 0.0025(16) 0.0047(16)
O2 0.024(2) 0.040(2) 0.033(2) 0.0186(17) 0.0088(16) 0.0158(17)
O3 0.034(2) 0.034(2) 0.034(2) 0.0149(17) 0.0106(17) 0.0187(17)
O4 0.035(2) 0.0231(19) 0.028(2) 0.0108(16) 0.0059(16) 0.0172(16)
O5 0.035(2) 0.0252(19) 0.029(2) 0.0139(17) 0.0043(16) 0.0155(16)
O6 0.028(2) 0.028(2) 0.035(2) 0.0147(17) 0.0037(16) 0.0127(16)
N1 0.024(2) 0.027(2) 0.032(3) 0.016(2) 0.006(2) 0.0087(19)
N2 0.030(3) 0.025(2) 0.033(3) 0.014(2) 0.008(2) 0.012(2)
N3 0.031(3) 0.024(2) 0.037(3) 0.011(2) 0.004(2) 0.015(2)
N4 0.027(2) 0.020(2) 0.025(3) 0.0059(19) 0.001(2) 0.0094(19)
N5 0.030(2) 0.040(3) 0.020(2) 0.017(2) 0.008(2) 0.022(2)
N6 0.025(2) 0.031(3) 0.032(3) 0.017(2) 0.010(2) 0.018(2)
C1 0.028(3) 0.021(3) 0.043(4) 0.013(3) 0.014(3) 0.012(2)
C2 0.015(3) 0.034(3) 0.027(3) 0.011(2) 0.003(2) 0.010(2)
C3 0.016(3) 0.026(3) 0.030(3) 0.001(2) 0.003(2) 0.004(2)
C4 0.020(3) 0.024(3) 0.025(3) 0.003(2) 0.002(2) 0.006(2)
C5 0.029(3) 0.020(3) 0.021(3) 0.007(2) 0.006(2) 0.007(2)
C6 0.024(3) 0.027(3) 0.015(3) 0.006(2) 0.003(2) 0.009(2)
C7 0.032(3) 0.043(3) 0.037(4) 0.018(3) 0.006(3) 0.019(3)
C8 0.023(3) 0.066(4) 0.048(4) 0.024(3) 0.013(3) 0.030(3)
C9 0.038(4) 0.042(4) 0.054(4) -0.002(3) 0.007(3) 0.023(3)
C10 0.055(4) 0.053(4) 0.060(4) 0.027(3) 0.033(4) 0.035(3)
C11 0.035(4) 0.034(3) 0.076(5) 0.031(3) 0.025(3) 0.018(3)
C12 0.034(3) 0.037(3) 0.068(4) 0.031(3) 0.024(3) 0.019(3)
C13 0.030(3) 0.038(3) 0.027(3) 0.008(3) 0.011(2) 0.021(3)
C14 0.043(3) 0.038(3) 0.024(3) 0.008(3) 0.013(3) 0.016(3)
C15 0.043(4) 0.041(4) 0.051(4) 0.026(3) 0.020(3) 0.018(3)
C16 0.034(3) 0.051(4) 0.042(4) 0.023(3) 0.021(3) 0.022(3)
C17 0.030(3) 0.041(4) 0.038(4) 0.008(3) 0.010(3) 0.011(3)
C18 0.027(3) 0.027(3) 0.051(4) 0.012(3) 0.013(3) 0.009(2)
C19 0.026(3) 0.036(3) 0.027(3) 0.008(3) 0.006(2) 0.020(3)
C20 0.030(3) 0.038(3) 0.034(4) 0.007(3) 0.005(3) 0.014(3)
C21 0.043(4) 0.046(4) 0.043(4) -0.004(3) -0.005(3) 0.023(3)
C22 0.070(5) 0.094(5) 0.034(4) 0.022(4) 0.019(3) 0.061(4)
C23 0.042(4) 0.054(4) 0.044(4) 0.009(3) 0.011(3) 0.031(3)
C24 0.033(3) 0.061(4) 0.033(4) 0.017(3) 0.010(3) 0.030(3)
C25 0.037(3) 0.028(3) 0.020(3) 0.008(2) 0.007(2) 0.017(3)
C26 0.037(3) 0.033(3) 0.040(4) 0.006(3) 0.010(3) 0.019(3)
C27 0.036(3) 0.062(4) 0.047(4) 0.019(3) 0.016(3) 0.028(3)
C28 0.055(4) 0.056(4) 0.049(4) 0.018(3) 0.017(3) 0.041(3)
C29 0.051(4) 0.039(3) 0.045(4) 0.010(3) 0.007(3) 0.029(3)
C30 0.036(3) 0.038(3) 0.022(3) 0.005(3) 0.004(2) 0.011(3)
C31 0.019(3) 0.019(3) 0.031(3) 0.006(2) 0.003(2) 0.004(2)
C32 0.025(3) 0.028(3) 0.041(4) 0.011(3) 0.003(3) 0.012(2)
C33 0.026(3) 0.024(3) 0.065(4) 0.019(3) 0.019(3) 0.007(2)
C34 0.029(3) 0.024(3) 0.054(4) 0.014(3) 0.005(3) -0.001(3)
C35 0.034(3) 0.026(3) 0.049(4) 0.010(3) 0.006(3) 0.017(3)
C36 0.028(3) 0.027(3) 0.042(3) 0.015(3) 0.009(2) 0.013(3)
C37 0.022(3) 0.026(3) 0.032(3) 0.013(2) 0.005(2) 0.013(2)
C38 0.036(3) 0.027(3) 0.029(3) 0.011(2) 0.003(3) 0.013(3)
C39 0.022(3) 0.036(3) 0.038(4) 0.010(3) -0.001(3) 0.009(3)
C40 0.038(4) 0.034(3) 0.038(4) 0.014(3) -0.001(3) 0.003(3)
C41 0.050(4) 0.028(3) 0.036(4) 0.006(3) 0.006(3) 0.018(3)
C42 0.021(3) 0.035(3) 0.048(4) 0.014(3) 0.004(3) 0.015(3)
C1S 0.048(5) 0.092(5) 0.069(5) 0.008(4) 0.000(4) 0.045(4)
C2S 0.062(4) 0.063(4) 0.078(5) 0.030(4) 0.033(4) 0.046(4)
C3S 0.037(4) 0.056(4) 0.075(5) 0.033(4) 0.016(4) 0.023(3)
C4S 0.033(4) 0.074(5) 0.077(5) 0.022(4) 0.005(4) 0.027(3)
C5S 0.064(5) 0.121(6) 0.055(5) 0.021(4) 0.013(4) 0.052(5)
C6S 0.042(4) 0.094(5) 0.059(5) 0.017(4) 0.013(4) 0.024(4)
C7S 0.046(4) 0.044(4) 0.105(6) 0.037(4) 0.027(4) 0.019(3)
C8S 0.070(5) 0.053(4) 0.120(6) 0.040(4) 0.058(4) 0.039(4)
C9S 0.051(4) 0.041(4) 0.086(5) 0.026(3) 0.027(4) 0.022(3)
C10S 0.036(4) 0.052(4) 0.067(5) 0.031(3) 0.018(3) 0.021(3)
C11S 0.044(4) 0.060(4) 0.052(4) 0.018(4) 0.009(3) 0.029(3)
C12S 0.046(4) 0.049(4) 0.087(5) 0.031(4) 0.024(4) 0.027(3)
C13S 0.045(4) 0.045(4) 0.099(6) 0.028(4) 0.012(4) 0.023(3)
C14S 0.040(4) 0.085(5) 0.085(6) 0.028(4) 0.033(4) 0.031(4)
C15S 0.051(4) 0.064(4) 0.051(5) 0.018(3) 0.011(3) 0.016(3)
C16S 0.048(4) 0.048(4) 0.075(5) 0.013(4) 0.013(4) 0.025(3)
C17S 0.077(5) 0.051(4) 0.039(4) 0.009(3) 0.001(3) 0.035(4)
C18S 0.070(5) 0.051(4) 0.061(5) 0.011(3) 0.001(4) 0.035(4)
C19S 0.031(4) 0.127(7) 0.074(6) -0.001(5) 0.014(4) 0.012(5)
C20S 0.033(4) 0.111(8) 0.135(9) -0.074(6) -0.033(5) 0.029(5)
C21S 0.031(4) 0.049(5) 0.189(10) -0.022(6) -0.012(5) 0.017(4)
C22S 0.035(4) 0.079(5) 0.094(6) 0.015(5) 0.019(4) 0.034(4)
C23S 0.052(4) 0.051(5) 0.089(6) 0.001(4) 0.034(4) 0.020(4)
C24S 0.069(5) 0.062(5) 0.083(6) 0.017(5) 0.035(5) 0.017(4)

loop_
_atom_type_symbol
_atom_type_description
_atom_type_scat_dispersion_real
_atom_type_scat_dispersion_imag
_atom_type_scat_source
C C 0.0033 0.0016 'International Tables Vol C Tables 4.2.6.8 and 6.1.1.4'
H H 0.0000 0.0000 'International Tables Vol C Tables 4.2.6.8 and 6.1.1.4'
B B 0.0013 0.0007 'International Tables Vol C Tables 4.2.6.8 and 6.1.1.4'
N N 0.0061 0.0033 'International Tables Vol C Tables 4.2.6.8 and 6.1.1.4'
O O 0.0106 0.0060 'International Tables Vol C Tables 4.2.6.8 and 6.1.1.4'
S S 0.1246 0.1234 'International Tables Vol C Tables 4.2.6.8 and 6.1.1.4'
Fe Fe 0.3463 0.8444 'International Tables Vol C Tables 4.2.6.8 and 6.1.1.4'
F F 0.0171 0.0103 'International Tables Vol C Tables 4.2.6.8 and 6.1.1.4'

loop_
_geom_angle_atom_site_label_1
_geom_angle_atom_site_label_2
_geom_angle_atom_site_label_3
_geom_angle
N1 Fe1 N3 85.35(16)
N1 Fe1 N6 155.69(16)
N3 Fe1 N6 113.43(15)
N1 Fe1 N5 87.80(15)
N3 Fe1 N5 85.18(15)
N6 Fe1 N5 79.01(16)
N1 Fe1 N2 79.22(16)
N3 Fe1 N2 151.33(15)
N6 Fe1 N2 88.95(16)
N5 Fe1 N2 117.88(15)
N1 Fe1 N4 114.71(15)
N3 Fe1 N4 78.45(16)
N6 Fe1 N4 85.26(15)
N5 Fe1 N4 150.57(15)
N2 Fe1 N4 86.23(15)
C7 S1 C1 100.4(2)
C13 S2 C2 106.92(19)
F1 B1 O5 109.1(4)
F1 B1 O1 107.7(4)
O5 B1 O1 111.9(4)
F1 B1 O3 109.4(4)
O5 B1 O3 110.5(4)
O1 B1 O3 108.2(4)
F2 B2 O4 108.9(4)
F2 B2 O2 107.8(4)
O4 B2 O2 110.6(4)
F2 B2 O6 108.6(4)
O4 B2 O6 110.3(4)
O2 B2 O6 110.4(4)
N1 O1 B1 111.4(3)
N2 O2 B2 112.8(3)
N3 O3 B1 112.8(3)
N4 O4 B2 112.5(3)
N5 O5 B1 111.9(3)
N6 O6 B2 113.4(3)
C1 N1 O1 117.2(4)
C1 N1 Fe1 117.5(3)
O1 N1 Fe1 124.1(3)
C2 N2 O2 118.4(3)
C2 N2 Fe1 116.8(3)
O2 N2 Fe1 122.1(3)
C3 N3 O3 115.9(4)
C3 N3 Fe1 119.9(3)
O3 N3 Fe1 122.2(3)
C4 N4 O4 117.1(4)
C4 N4 Fe1 118.0(3)
O4 N4 Fe1 122.9(3)
C5 N5 O5 117.7(4)
C5 N5 Fe1 116.2(3)
O5 N5 Fe1 122.8(3)
C6 N6 O6 117.4(4)
C6 N6 Fe1 118.9(3)
O6 N6 Fe1 122.4(3)
N1 C1 C2 113.4(4)
N1 C1 S1 120.7(4)
C2 C1 S1 125.9(4)
N2 C2 C1 112.3(4)
N2 C2 S2 127.4(3)
C1 C2 S2 119.3(3)
N3 C3 C19 126.0(4)
N3 C3 C4 110.2(4)
C19 C3 C4 123.6(4)
N4 C4 C3 111.9(4)
N4 C4 C25 124.5(4)
C3 C4 C25 123.4(4)
N5 C5 C6 112.5(4)
N5 C5 C31 123.2(4)
C6 C5 C31 123.9(4)
N6 C6 C5 110.7(4)
N6 C6 C37 127.1(4)
C5 C6 C37 122.2(4)
C8 C7 C12 120.0
C8 C7 S1 121.1(2)
C12 C7 S1 118.9(2)
C7 C8 C9 120.0
C7 C8 H8A 120.0
C9 C8 H8A 120.0
C10 C9 C8 120.0
C10 C9 H9A 120.0
C8 C9 H9A 120.0
C9 C10 C11 120.0
C9 C10 H10A 120.0
C11 C10 H10A 120.0
C12 C11 C10 120.0
C12 C11 H11A 120.0
C10 C11 H11A 120.0
C11 C12 C7 120.0
C11 C12 H12A 120.0
C7 C12 H12A 120.0
C14 C13 C18 120.0
C14 C13 S2 118.3(2)
C18 C13 S2 121.6(2)
C15 C14 C13 120.0
C15 C14 H14A 120.0
C13 C14 H14A 120.0
C14 C15 C16 120.0
C14 C15 H15A 120.0
C16 C15 H15A 120.0
C15 C16 C17 120.0
C15 C16 H16A 120.0
C17 C16 H16A 120.0
C16 C17 C18 120.0
C16 C17 H17A 120.0
C18 C17 H17A 120.0
C17 C18 C13 120.0
C17 C18 H18A 120.0
C13 C18 H18A 120.0
C20 C19 C24 120.0
C20 C19 C3 117.9(3)
C24 C19 C3 122.0(3)
C21 C20 C19 120.0
C21 C20 H20A 120.0
C19 C20 H20A 120.0
C22 C21 C20 120.0
C22 C21 H21A 120.0
C20 C21 H21A 120.0
C21 C22 C23 120.0
C21 C22 H22A 120.0
C23 C22 H22A 120.0
C24 C23 C22 120.0
C24 C23 H23A 120.0
C22 C23 H23A 120.0
C23 C24 C19 120.0
C23 C24 H24A 120.0
C19 C24 H24A 120.0
C26 C25 C30 120.0
C26 C25 C4 118.5(3)
C30 C25 C4 121.5(3)
C27 C26 C25 120.0
C27 C26 H26A 120.0
C25 C26 H26A 120.0
C26 C27 C28 120.0
C26 C27 H27A 120.0
C28 C27 H27A 120.0
C29 C28 C27 120.0
C29 C28 H28A 120.0
C27 C28 H28A 120.0
C30 C29 C28 120.0
C30 C29 H29A 120.0
C28 C29 H29A 120.0
C29 C30 C25 120.0
C29 C30 H30A 120.0
C25 C30 H30A 120.0
C32 C31 C36 120.0
C32 C31 C5 116.6(3)
C36 C31 C5 123.1(3)
C33 C32 C31 120.0
C33 C32 H32A 120.0
C31 C32 H32A 120.0
C32 C33 C34 120.0
C32 C33 H33A 120.0
C34 C33 H33A 120.0
C35 C34 C33 120.0
C35 C34 H34A 120.0
C33 C34 H34A 120.0
C34 C35 C36 120.0
C34 C35 H35A 120.0
C36 C35 H35A 120.0
C35 C36 C31 120.0
C35 C36 H36A 120.0
C31 C36 H36A 120.0
C38 C37 C42 120.0
C38 C37 C6 121.1(3)
C42 C37 C6 118.9(3)
C37 C38 C39 120.0
C37 C38 H38A 120.0
C39 C38 H38A 120.0
C40 C39 C38 120.0
C40 C39 H39A 120.0
C38 C39 H39A 120.0
C39 C40 C41 120.0
C39 C40 H40A 120.0
C41 C40 H40A 120.0
C42 C41 C40 120.0
C42 C41 H41A 120.0
C40 C41 H41A 120.0
C41 C42 C37 120.0
C41 C42 H42A 120.0
C37 C42 H42A 120.0
C2S C1S C6S 120.0
C2S C1S H1SA 120.0
C6S C1S H1SA 120.0
C3S C2S C1S 120.0
C3S C2S H2SA 120.0
C1S C2S H2SA 120.0
C2S C3S C4S 120.0
C2S C3S H3SA 120.0
C4S C3S H3SA 120.0
C5S C4S C3S 120.0
C5S C4S H4SA 120.0
C3S C4S H4SA 120.0
C6S C5S C4S 120.0
C6S C5S H5SA 120.0
C4S C5S H5SA 120.0
C5S C6S C1S 120.0
C5S C6S H6SA 120.0
C1S C6S H6SA 120.0
C8S C7S C12S 120.0
C8S C7S H7SA 120.0
C12S C7S H7SA 120.0
C9S C8S C7S 120.0
C9S C8S H8SA 120.0
C7S C8S H8SA 120.0
C10S C9S C8S 120.0
C10S C9S H9SA 120.0
C8S C9S H9SA 120.0
C9S C10S C11S 120.0
C9S C10S H10B 120.0
C11S C10S H10B 120.0
C10S C11S C12S 120.0
C10S C11S H11B 120.0
C12S C11S H11B 120.0
C11S C12S C7S 120.0
C11S C12S H12B 120.0
C7S C12S H12B 120.0
C14S C13S C18S 120.0
C14S C13S H13A 120.0
C18S C13S H13A 120.0
C15S C14S C13S 120.0
C15S C14S H14B 120.0
C13S C14S H14B 120.0
C14S C15S C16S 120.0
C14S C15S H15B 120.0
C16S C15S H15B 120.0
C15S C16S C17S 120.0
C15S C16S H16B 120.0
C17S C16S H16B 120.0
C16S C17S C18S 120.0
C16S C17S H17B 120.0
C18S C17S H17B 120.0
C17S C18S C13S 120.0
C17S C18S H18B 120.0
C13S C18S H18B 120.0
C20S C19S C24S 120.0
C20S C19S H19A 120.0
C24S C19S H19A 120.0
C19S C20S C21S 120.0
C19S C20S H20B 120.0
C21S C20S H20B 120.0
C22S C21S C20S 120.0
C22S C21S H21B 120.0
C20S C21S H21B 120.0
C21S C22S C23S 120.0
C21S C22S H22B 120.0
C23S C22S H22B 120.0
C24S C23S C22S 120.0
C24S C23S H23B 120.0
C22S C23S H23B 120.0
C23S C24S C19S 120.0
C23S C24S H24B 120.0
C19S C24S H24B 120.0

loop_
_geom_bond_atom_site_label_1
_geom_bond_atom_site_label_2
_geom_bond_distance
Fe1 N1 1.907(4)
Fe1 N3 1.912(4)
Fe1 N6 1.914(4)
Fe1 N5 1.917(4)
Fe1 N2 1.928(3)
Fe1 N4 1.932(3)
F1 B1 1.341(6)
F2 B2 1.336(5)
S1 C7 1.761(3)
S1 C1 1.770(5)
S2 C13 1.744(3)
S2 C2 1.748(4)
B1 O5 1.470(6)
B1 O1 1.499(6)
B1 O3 1.504(6)
B2 O4 1.486(6)
B2 O2 1.493(5)
B2 O6 1.497(5)
O1 N1 1.359(4)
O2 N2 1.365(4)
O3 N3 1.369(4)
O4 N4 1.355(4)
O5 N5 1.364(4)
O6 N6 1.363(4)
N1 C1 1.319(5)
N2 C2 1.328(5)
N3 C3 1.310(5)
N4 C4 1.316(5)
N5 C5 1.325(5)
N6 C6 1.311(5)
C1 C2 1.409(6)
C3 C19 1.461(5)
C3 C4 1.470(6)
C4 C25 1.483(5)
C5 C6 1.443(6)
C5 C31 1.487(4)
C6 C37 1.468(5)
C7 C8 1.3900
C7 C12 1.3900
C8 C9 1.3900
C8 H8A 0.9300
C9 C10 1.3900
C9 H9A 0.9300
C10 C11 1.3900
C10 H10A 0.9300
C11 C12 1.3900
C11 H11A 0.9300
C12 H12A 0.9300
C13 C14 1.3900
C13 C18 1.3900
C14 C15 1.3900
C14 H14A 0.9300
C15 C16 1.3900
C15 H15A 0.9300
C16 C17 1.3900
C16 H16A 0.9300
C17 C18 1.3900
C17 H17A 0.9300
C18 H18A 0.9300
C19 C20 1.3900
C19 C24 1.3900
C20 C21 1.3900
C20 H20A 0.9300
C21 C22 1.3900
C21 H21A 0.9300
C22 C23 1.3900
C22 H22A 0.9300
C23 C24 1.3900
C23 H23A 0.9300
C24 H24A 0.9300
C25 C26 1.3900
C25 C30 1.3900
C26 C27 1.3900
C26 H26A 0.9300
C27 C28 1.3900
C27 H27A 0.9300
C28 C29 1.3900
C28 H28A 0.9300
C29 C30 1.3900
C29 H29A 0.9300
C30 H30A 0.9300
C31 C32 1.3900
C31 C36 1.3900
C32 C33 1.3900
C32 H32A 0.9300
C33 C34 1.3900
C33 H33A 0.9300
C34 C35 1.3900
C34 H34A 0.9300
C35 C36 1.3900
C35 H35A 0.9300
C36 H36A 0.9300
C37 C38 1.3900
C37 C42 1.3900
C38 C39 1.3900
C38 H38A 0.9300
C39 C40 1.3900
C39 H39A 0.9300
C40 C41 1.3900
C40 H40A 0.9300
C41 C42 1.3900
C41 H41A 0.9300
C42 H42A 0.9300
C1S C2S 1.3900
C1S C6S 1.3900
C1S H1SA 0.9300
C2S C3S 1.3900
C2S H2SA 0.9300
C3S C4S 1.3900
C3S H3SA 0.9300
C4S C5S 1.3900
C4S H4SA 0.9300
C5S C6S 1.3900
C5S H5SA 0.9300
C6S H6SA 0.9300
C7S C8S 1.3900
C7S C12S 1.3900
C7S H7SA 0.9300
C8S C9S 1.3900
C8S H8SA 0.9300
C9S C10S 1.3900
C9S H9SA 0.9300
C10S C11S 1.3900
C10S H10B 0.9300
C11S C12S 1.3900
C11S H11B 0.9300
C12S H12B 0.9300
C13S C14S 1.3900
C13S C18S 1.3900
C13S H13A 0.9300
C14S C15S 1.3900
C14S H14B 0.9300
C15S C16S 1.3900
C15S H15B 0.9300
C16S C17S 1.3900
C16S H16B 0.9300
C17S C18S 1.3900
C17S H17B 0.9300
C18S H18B 0.9300
C19S C20S 1.3900
C19S C24S 1.3900
C19S H19A 0.9300
C20S C21S 1.3900
C20S H20B 0.9300
C21S C22S 1.3900
C21S H21B 0.9300
C22S C23S 1.3900
C22S H22B 0.9300
C23S C24S 1.3900
C23S H23B 0.9300
C24S H24B 0.9300

loop_
_geom_torsion_atom_site_label_1
_geom_torsion_atom_site_label_2
_geom_torsion_atom_site_label_3
_geom_torsion_atom_site_label_4
_geom_torsion
F1 B1 O1 N1 172.2(4)
O5 B1 O1 N1 52.3(5)
O3 B1 O1 N1 -69.6(5)
F2 B2 O2 N2 173.9(4)
O4 B2 O2 N2 54.9(5)
O6 B2 O2 N2 -67.5(5)
F1 B1 O3 N3 171.2(3)
O5 B1 O3 N3 -68.7(5)
O1 B1 O3 N3 54.1(5)
F2 B2 O4 N4 174.2(3)
O2 B2 O4 N4 -67.4(4)
O6 B2 O4 N4 55.0(4)
F1 B1 O5 N5 170.0(3)
O1 B1 O5 N5 -70.9(5)
O3 B1 O5 N5 49.7(5)
F2 B2 O6 N6 176.4(3)
O4 B2 O6 N6 -64.3(5)
O2 B2 O6 N6 58.3(5)
B1 O1 N1 C1 -152.7(4)
B1 O1 N1 Fe1 14.3(5)
N3 Fe1 N1 C1 -156.5(3)
N6 Fe1 N1 C1 61.5(5)
N5 Fe1 N1 C1 118.2(3)
N2 Fe1 N1 C1 -0.7(3)
N4 Fe1 N1 C1 -81.4(3)
N3 Fe1 N1 O1 36.6(3)
N6 Fe1 N1 O1 -105.5(5)
N5 Fe1 N1 O1 -48.7(3)
N2 Fe1 N1 O1 -167.6(4)
N4 Fe1 N1 O1 111.6(3)
B2 O2 N2 C2 -149.2(4)
B2 O2 N2 Fe1 11.7(5)
N1 Fe1 N2 C2 -5.1(3)
N3 Fe1 N2 C2 53.5(5)
N6 Fe1 N2 C2 -163.8(3)
N5 Fe1 N2 C2 -86.8(4)
N4 Fe1 N2 C2 110.9(3)
N1 Fe1 N2 O2 -166.3(3)
N3 Fe1 N2 O2 -107.6(4)
N6 Fe1 N2 O2 35.1(3)
N5 Fe1 N2 O2 112.1(3)
N4 Fe1 N2 O2 -50.2(3)
B1 O3 N3 C3 -149.8(4)
B1 O3 N3 Fe1 14.0(5)
N1 Fe1 N3 C3 110.8(4)
N6 Fe1 N3 C3 -85.2(4)
N5 Fe1 N3 C3 -161.0(4)
N2 Fe1 N3 C3 53.5(5)
N4 Fe1 N3 C3 -5.6(3)
N1 Fe1 N3 O3 -52.3(3)
N6 Fe1 N3 O3 111.7(3)
N5 Fe1 N3 O3 35.9(3)
N2 Fe1 N3 O3 -109.6(4)
N4 Fe1 N3 O3 -168.7(3)
B2 O4 N4 C4 -152.9(4)
B2 O4 N4 Fe1 10.6(4)
N1 Fe1 N4 C4 -82.6(3)
N3 Fe1 N4 C4 -3.3(3)
N6 Fe1 N4 C4 111.8(3)
N5 Fe1 N4 C4 54.3(5)
N2 Fe1 N4 C4 -158.9(3)
N1 Fe1 N4 O4 114.1(3)
N3 Fe1 N4 O4 -166.6(3)
N6 Fe1 N4 O4 -51.5(3)
N5 Fe1 N4 O4 -109.1(4)
N2 Fe1 N4 O4 37.8(3)
B1 O5 N5 C5 -139.3(4)
B1 O5 N5 Fe1 19.2(4)
N1 Fe1 N5 C5 -171.7(3)
N3 Fe1 N5 C5 102.8(3)
N6 Fe1 N5 C5 -12.2(3)
N2 Fe1 N5 C5 -95.1(3)
N4 Fe1 N5 C5 46.8(5)
N1 Fe1 N5 O5 29.6(3)
N3 Fe1 N5 O5 -55.9(3)
N6 Fe1 N5 O5 -170.9(3)
N2 Fe1 N5 O5 106.2(3)
N4 Fe1 N5 O5 -112.0(4)
B2 O6 N6 C6 -161.4(4)
B2 O6 N6 Fe1 5.0(5)
N1 Fe1 N6 C6 61.4(5)
N3 Fe1 N6 C6 -76.8(3)
N5 Fe1 N6 C6 3.0(3)
N2 Fe1 N6 C6 121.7(3)
N4 Fe1 N6 C6 -152.0(3)
N1 Fe1 N6 O6 -104.8(4)
N3 Fe1 N6 O6 117.1(3)
N5 Fe1 N6 O6 -163.1(3)
N2 Fe1 N6 O6 -44.5(3)
N4 Fe1 N6 O6 41.8(3)
O1 N1 C1 C2 173.8(4)
Fe1 N1 C1 C2 6.0(5)
O1 N1 C1 S1 -8.4(5)
Fe1 N1 C1 S1 -176.2(2)
C7 S1 C1 N1 127.5(4)
C7 S1 C1 C2 -55.0(4)
O2 N2 C2 C1 171.4(4)
Fe1 N2 C2 C1 9.5(5)
O2 N2 C2 S2 3.0(6)
Fe1 N2 C2 S2 -158.8(3)
N1 C1 C2 N2 -9.8(6)
S1 C1 C2 N2 172.5(3)
N1 C1 C2 S2 159.6(3)
S1 C1 C2 S2 -18.1(6)
C13 S2 C2 N2 -41.4(5)
C13 S2 C2 C1 151.0(4)
O3 N3 C3 C19 0.8(6)
Fe1 N3 C3 C19 -163.4(3)
O3 N3 C3 C4 176.1(3)
Fe1 N3 C3 C4 12.0(5)
O4 N4 C4 C3 174.4(3)
Fe1 N4 C4 C3 10.2(5)
O4 N4 C4 C25 0.5(6)
Fe1 N4 C4 C25 -163.8(3)
N3 C3 C4 N4 -13.7(5)
C19 C3 C4 N4 161.8(4)
N3 C3 C4 C25 160.3(4)
C19 C3 C4 C25 -24.2(6)
O5 N5 C5 C6 178.4(3)
Fe1 N5 C5 C6 18.5(5)
O5 N5 C5 C31 5.0(6)
Fe1 N5 C5 C31 -154.9(3)
O6 N6 C6 C5 172.5(3)
Fe1 N6 C6 C5 5.7(5)
O6 N6 C6 C37 -5.1(6)
Fe1 N6 C6 C37 -171.9(3)
N5 C5 C6 N6 -15.3(6)
C31 C5 C6 N6 158.1(4)
N5 C5 C6 C37 162.5(4)
C31 C5 C6 C37 -24.2(6)
C1 S1 C7 C8 -31.5(2)
C1 S1 C7 C12 145.6(2)
C12 C7 C8 C9 0.0
S1 C7 C8 C9 177.0(2)
C7 C8 C9 C10 0.0
C8 C9 C10 C11 0.0
C9 C10 C11 C12 0.0
C10 C11 C12 C7 0.0
C8 C7 C12 C11 0.0
S1 C7 C12 C11 -177.1(2)
C2 S2 C13 C14 129.6(2)
C2 S2 C13 C18 -52.4(2)
C18 C13 C14 C15 0.0
S2 C13 C14 C15 178.1(2)
C13 C14 C15 C16 0.0
C14 C15 C16 C17 0.0
C15 C16 C17 C18 0.0
C16 C17 C18 C13 0.0
C14 C13 C18 C17 0.0
S2 C13 C18 C17 -178.0(2)
N3 C3 C19 C20 138.0(4)
C4 C3 C19 C20 -36.7(5)
N3 C3 C19 C24 -39.1(5)
C4 C3 C19 C24 146.2(3)
C24 C19 C20 C21 0.0
C3 C19 C20 C21 -177.2(3)
C19 C20 C21 C22 0.0
C20 C21 C22 C23 0.0
C21 C22 C23 C24 0.0
C22 C23 C24 C19 0.0
C20 C19 C24 C23 0.0
C3 C19 C24 C23 177.1(3)
N4 C4 C25 C26 130.5(4)
C3 C4 C25 C26 -42.8(5)
N4 C4 C25 C30 -50.2(5)
C3 C4 C25 C30 136.5(3)
C30 C25 C26 C27 0.0
C4 C25 C26 C27 179.3(3)
C25 C26 C27 C28 0.0
C26 C27 C28 C29 0.0
C27 C28 C29 C30 0.0
C28 C29 C30 C25 0.0
C26 C25 C30 C29 0.0
C4 C25 C30 C29 -179.3(3)
N5 C5 C31 C32 125.8(4)
C6 C5 C31 C32 -46.9(5)
N5 C5 C31 C36 -47.7(5)
C6 C5 C31 C36 139.6(4)
C36 C31 C32 C33 0.0
C5 C31 C32 C33 -173.7(3)
C31 C32 C33 C34 0.0
C32 C33 C34 C35 0.0
C33 C34 C35 C36 0.0
C34 C35 C36 C31 0.0
C32 C31 C36 C35 0.0
C5 C31 C36 C35 173.3(3)
N6 C6 C37 C38 -47.7(5)
C5 C6 C37 C38 134.9(4)
N6 C6 C37 C42 134.8(4)
C5 C6 C37 C42 -42.6(5)
C42 C37 C38 C39 0.0
C6 C37 C38 C39 -177.5(3)
C37 C38 C39 C40 0.0
C38 C39 C40 C41 0.0
C39 C40 C41 C42 0.0
C40 C41 C42 C37 0.0
C38 C37 C42 C41 0.0
C6 C37 C42 C41 177.5(3)
C6S C1S C2S C3S 0.0
C1S C2S C3S C4S 0.0
C2S C3S C4S C5S 0.0
C3S C4S C5S C6S 0.0
C4S C5S C6S C1S 0.0
C2S C1S C6S C5S 0.0
C12S C7S C8S C9S 0.0
C7S C8S C9S C10S 0.0
C8S C9S C10S C11S 0.0
C9S C10S C11S C12S 0.0
C10S C11S C12S C7S 0.0
C8S C7S C12S C11S 0.0
C18S C13S C14S C15S 0.0
C13S C14S C15S C16S 0.0
C14S C15S C16S C17S 0.0
C15S C16S C17S C18S 0.0
C16S C17S C18S C13S 0.0
C14S C13S C18S C17S 0.0
C24S C19S C20S C21S 0.0
C19S C20S C21S C22S 0.0
C20S C21S C22S C23S 0.0
C21S C22S C23S C24S 0.0
C22S C23S C24S C19S 0.0
C20S C19S C24S C23S 0.0
